data_2238161
loop_
_publ_author_name
'Ovchynnikov, Vladimir'

_publ_section_title
;
 Methyl <i>N</i>-(dimethoxyphosphoryl)carbamate
;
_journal_coeditor_code GG2115
_journal_issue 7
_journal_name_full 'Acta Crystallographica Section E'
_journal_page_first o1188
_journal_page_last o1189
_journal_paper_doi 10.1107/S1600536813017637
_journal_volume 69
_journal_year 2013
_chemical_formula_iupac 'C4 H10 N O5 P'
_chemical_formula_moiety 'C4 H10 N O5 P'
_chemical_formula_sum 'C4 H10 N O5 P'
_chemical_formula_weight 183.10
_chemical_melting_point 337
_chemical_name_systematic
;
Methyl <i>N</i>-(dimethoxyphosphoryl)carbamate
;
_space_group_IT_number 2
_symmetry_cell_setting triclinic
_symmetry_space_group_name_Hall '-P 1'
_symmetry_space_group_name_H-M 'P -1'
_atom_sites_solution_hydrogens geom
_atom_sites_solution_primary direct
_atom_sites_solution_secondary difmap
_audit_creation_method SHELXL-97
_cell_angle_alpha 99.05(3)
_cell_angle_beta 96.70(3)
_cell_angle_gamma 100.54(3)
_cell_formula_units_Z 2
_cell_length_a 6.4410(10)
_cell_length_b 7.0180(10)
_cell_length_c 9.298(2)
_cell_measurement_reflns_used 1635
_cell_measurement_temperature 293(2)
_cell_measurement_theta_max 24.99
_cell_measurement_theta_min 2.24
_cell_volume 403.46(14)
_computing_cell_refinement
;
CAD-4 EXPRESS (Enraf--Nonius, 1994)
;
_computing_data_collection
;
CAD-4 EXPRESS (Enraf--Nonius, 1994)
;
_computing_data_reduction
;
XCAD4 (Harms & Wocadlo, 1996)
;
_computing_molecular_graphics
;
ORTEP-3 (Farrugia, 2012)
;
_computing_publication_material
;
WinGX (Farrugia, 2012)
;
_computing_structure_refinement
;
SHELXL97 (Sheldrick, 2008)
;
_computing_structure_solution
;
SHELXS97 (Sheldrick, 2008)
;
_diffrn_ambient_temperature 293(2)
_diffrn_measured_fraction_theta_full 0.941
_diffrn_measured_fraction_theta_max 0.941
_diffrn_measurement_device_type 'Enraf--Nonius CAD-4'
_diffrn_measurement_method \w/\Q
_diffrn_radiation_monochromator graphite
_diffrn_radiation_source 'fine-focus sealed tube'
_diffrn_radiation_type MoK\a
_diffrn_radiation_wavelength 0.71069
_diffrn_reflns_av_R_equivalents 0.0000
_diffrn_reflns_av_sigmaI/netI 0.0161
_diffrn_reflns_limit_h_max 7
_diffrn_reflns_limit_h_min 0
_diffrn_reflns_limit_k_max 8
_diffrn_reflns_limit_k_min -8
_diffrn_reflns_limit_l_max 10
_diffrn_reflns_limit_l_min -10
_diffrn_reflns_number 1417
_diffrn_reflns_theta_full 25.48
_diffrn_reflns_theta_max 25.48
_diffrn_reflns_theta_min 2.24
_diffrn_standards_decay_% 1
_diffrn_standards_interval_count 200
_diffrn_standards_interval_time 120
_diffrn_standards_number 3
_exptl_absorpt_coefficient_mu 0.319
_exptl_absorpt_correction_T_max 0.9244
_exptl_absorpt_correction_T_min 0.9103
_exptl_absorpt_correction_type psi-scan
_exptl_absorpt_process_details '(North <i>et al.</i>, 1968)'
_exptl_crystal_colour colourless
_exptl_crystal_density_diffrn 1.507
_exptl_crystal_density_method 'not measured'
_exptl_crystal_description block
_exptl_crystal_F_000 192
_exptl_crystal_size_max 0.30
_exptl_crystal_size_mid 0.30
_exptl_crystal_size_min 0.25
_refine_diff_density_max 0.743
_refine_diff_density_min -0.372
_refine_ls_extinction_coef 0.38(3)
_refine_ls_extinction_expression Fc^*^=kFc[1+0.001xFc^2^\l^3^/sin(2\q)]^-1/4^
_refine_ls_extinction_method 'SHELXL97 (Sheldrick, 2008)'
_refine_ls_goodness_of_fit_ref 1.042
_refine_ls_hydrogen_treatment constr
_refine_ls_matrix_type full
_refine_ls_number_parameters 101
_refine_ls_number_reflns 1417
_refine_ls_number_restraints 0
_refine_ls_restrained_S_all 1.042
_refine_ls_R_factor_all 0.0505
_refine_ls_R_factor_gt 0.0480
_refine_ls_shift/su_max 0.001
_refine_ls_shift/su_mean 0.000
_refine_ls_structure_factor_coef Fsqd
_refine_ls_weighting_details 'w=1/[\s^2^(Fo^2^)+(0.0766P)^2^+0.3565P] where P=(Fo^2^+2Fc^2^)/3'
_refine_ls_weighting_scheme calc
_refine_ls_wR_factor_gt 0.1319
_refine_ls_wR_factor_ref 0.1333
_reflns_number_gt 1322
_reflns_number_total 1417
_reflns_threshold_expression I>2\s(I)
_cod_data_source_file gg2115.cif
_cod_data_source_block I
_cod_database_code 2238161
_cod_database_fobs_code 2238161

loop_
_symmetry_equiv_pos_as_xyz
'x, y, z'
'-x, -y, -z'

loop_
_atom_site_type_symbol
_atom_site_label
_atom_site_fract_x
_atom_site_fract_y
_atom_site_fract_z
_atom_site_U_iso_or_equiv
_atom_site_adp_type
_atom_site_calc_flag
_atom_site_refinement_flags
_atom_site_occupancy
_atom_site_symmetry_multiplicity
P P1 0.12950(10) 0.49103(10) 0.73507(7) 0.0377(3) Uani d . 1 1
O O1 -0.0897(3) 0.4420(3) 0.6611(2) 0.0544(6) Uani d . 1 1
O O4 0.1726(3) 0.5989(3) 0.8985(2) 0.0502(6) Uani d . 1 1
O O3 0.2109(4) 0.2955(3) 0.7485(3) 0.0576(6) Uani d . 1 1
O O2 0.5735(3) 0.7814(3) 0.8088(2) 0.0574(6) Uani d . 1 1
O O5 0.5569(3) 0.8030(3) 0.5700(2) 0.0503(6) Uani d . 1 1
N N1 0.2820(3) 0.6223(3) 0.6387(3) 0.0420(6) Uani d . 1 1
H H1N 0.2292 0.6164 0.5484 0.050 Uiso calc R 1 1
C C3 0.1084(6) 0.7823(5) 0.9409(4) 0.0648(9) Uani d . 1 1
H H3A 0.1479 0.8264 1.0453 0.097 Uiso calc R 1 1
H H3B -0.0436 0.7643 0.9155 0.097 Uiso calc R 1 1
H H3C 0.1780 0.8790 0.8903 0.097 Uiso calc R 1 1
C C2 0.4229(6) 0.2930(5) 0.8115(5) 0.0668(9) Uani d . 1 1
H H2A 0.4385 0.1591 0.8085 0.100 Uiso calc R 1 1
H H2B 0.4501 0.3612 0.9119 0.100 Uiso calc R 1 1
H H2C 0.5229 0.3572 0.7566 0.100 Uiso calc R 1 1
C C1 0.4822(4) 0.7395(4) 0.6847(3) 0.0388(6) Uani d . 1 1
C C4 0.7664(5) 0.9297(5) 0.6001(4) 0.0560(8) Uani d . 1 1
H H4A 0.8054 0.9672 0.5105 0.084 Uiso calc R 1 1
H H4B 0.8684 0.8605 0.6400 0.084 Uiso calc R 1 1
H H4C 0.7647 1.0455 0.6700 0.084 Uiso calc R 1 1

loop_
_atom_site_aniso_label
_atom_site_aniso_U_11
_atom_site_aniso_U_22
_atom_site_aniso_U_33
_atom_site_aniso_U_12
_atom_site_aniso_U_13
_atom_site_aniso_U_23
P1 0.0299(4) 0.0452(5) 0.0342(5) 0.0002(3) 0.0036(3) 0.0054(3)
O1 0.0403(11) 0.0678(13) 0.0464(13) -0.0103(9) 0.0021(9) 0.0123(10)
O4 0.0469(11) 0.0594(12) 0.0423(13) 0.0087(9) 0.0053(9) 0.0069(9)
O3 0.0582(13) 0.0456(11) 0.0650(15) 0.0035(9) 0.0062(11) 0.0084(10)
O2 0.0387(11) 0.0747(15) 0.0468(14) -0.0092(10) -0.0027(9) 0.0066(10)
O5 0.0385(11) 0.0550(12) 0.0500(13) -0.0104(8) 0.0027(8) 0.0138(9)
N1 0.0351(11) 0.0490(12) 0.0355(13) -0.0065(9) -0.0007(9) 0.0100(10)
C3 0.063(2) 0.0623(19) 0.064(2) 0.0168(16) 0.0072(16) -0.0071(16)
C2 0.065(2) 0.0559(18) 0.081(3) 0.0213(16) 0.0028(18) 0.0142(17)
C1 0.0321(12) 0.0388(13) 0.0426(16) 0.0031(10) 0.0034(11) 0.0054(11)
C4 0.0374(15) 0.0576(17) 0.066(2) -0.0091(12) 0.0085(13) 0.0117(15)

loop_
_atom_type_symbol
_atom_type_description
_atom_type_scat_dispersion_real
_atom_type_scat_dispersion_imag
_atom_type_scat_source
C C 0.0033 0.0016 'International Tables Vol C Tables 4.2.6.8 and 6.1.1.4'
H H 0.0000 0.0000 'International Tables Vol C Tables 4.2.6.8 and 6.1.1.4'
N N 0.0061 0.0033 'International Tables Vol C Tables 4.2.6.8 and 6.1.1.4'
O O 0.0106 0.0060 'International Tables Vol C Tables 4.2.6.8 and 6.1.1.4'
P P 0.1023 0.0942 'International Tables Vol C Tables 4.2.6.8 and 6.1.1.4'

loop_
_geom_angle_atom_site_label_1
_geom_angle_atom_site_label_2
_geom_angle_atom_site_label_3
_geom_angle
_geom_angle_publ_flag
O1 P1 O4 117.63(12) yes
O1 P1 O3 109.28(13) yes
O4 P1 O3 101.56(12) yes
O1 P1 N1 109.55(12) yes
O4 P1 N1 108.84(12) yes
O3 P1 N1 109.57(13) yes
O1 P1 O2 149.38(10) ?
O4 P1 O2 68.54(9) ?
O3 P1 O2 97.78(10) ?
N1 P1 O2 45.52(9) ?
C3 O4 P1 121.2(2) ?
C3 O4 O2 94.46(19) ?
P1 O4 O2 81.92(10) ?
C2 O3 P1 123.2(2) ?
C1 O2 O4 87.22(16) ?
C1 O2 P1 60.15(15) ?
C1 O5 C4 116.0(2) ?
C1 N1 P1 128.4(2) ?
C1 N1 H1N 115.8 ?
P1 N1 H1N 115.8 ?
O4 C3 H3A 109.5 ?
O4 C3 H3B 109.5 ?
H3A C3 H3B 109.5 ?
O4 C3 H3C 109.5 ?
H3A C3 H3C 109.5 ?
H3B C3 H3C 109.5 ?
O3 C2 H2A 109.5 ?
O3 C2 H2B 109.5 ?
H2A C2 H2B 109.5 ?
O3 C2 H2C 109.5 ?
H2A C2 H2C 109.5 ?
H2B C2 H2C 109.5 ?
O2 C1 O5 125.1(2) ?
O2 C1 N1 125.7(3) ?
O5 C1 N1 109.1(2) ?
O5 C4 H4A 109.5 ?
O5 C4 H4B 109.5 ?
H4A C4 H4B 109.5 ?
O5 C4 H4C 109.5 ?
H4A C4 H4C 109.5 ?
H4B C4 H4C 109.5 ?

loop_
_geom_bond_atom_site_label_1
_geom_bond_atom_site_label_2
_geom_bond_distance
_geom_bond_publ_flag
P1 O1 1.451(2) yes
P1 O4 1.556(2) yes
P1 O3 1.573(2) yes
P1 N1 1.658(2) yes
P1 O2 3.126(2) yes
O4 C3 1.434(4) ?
O4 O2 2.938(3) yes
O3 C2 1.427(4) ?
O2 C1 1.198(3) yes
O5 C1 1.326(3) ?
O5 C4 1.444(3) ?
N1 C1 1.377(3) yes
N1 H1N 0.8600 ?
C3 H3A 0.9600 ?
C3 H3B 0.9600 ?
C3 H3C 0.9600 ?
C2 H2A 0.9600 ?
C2 H2B 0.9600 ?
C2 H2C 0.9600 ?
C4 H4A 0.9600 ?
C4 H4B 0.9600 ?
C4 H4C 0.9600 ?

loop_
_geom_hbond_atom_site_label_D
_geom_hbond_atom_site_label_H
_geom_hbond_atom_site_label_A
_geom_hbond_site_symmetry_A
_geom_hbond_distance_DH
_geom_hbond_distance_HA
_geom_hbond_distance_DA
_geom_hbond_angle_DHA
N1 H1N O1 2_566 0.86 1.99 2.847(3) 171

loop_
_geom_torsion_atom_site_label_1
_geom_torsion_atom_site_label_2
_geom_torsion_atom_site_label_3
_geom_torsion_atom_site_label_4
_geom_torsion
O1 P1 O4 C3 -56.6(3)
O3 P1 O4 C3 -175.8(2)
N1 P1 O4 C3 68.7(2)
O2 P1 O4 C3 90.3(2)
O1 P1 O4 O2 -146.92(12)
O3 P1 O4 O2 93.90(11)
N1 P1 O4 O2 -21.63(11)
O1 P1 O3 C2 177.8(2)
O4 P1 O3 C2 -57.2(3)
N1 P1 O3 C2 57.8(3)
O2 P1 O3 C2 12.3(3)
C3 O4 O2 C1 -98.7(2)
P1 O4 O2 C1 22.27(18)
C3 O4 O2 P1 -120.9(2)
O1 P1 O2 C1 -45.8(3)
O4 P1 O2 C1 -154.1(2)
O3 P1 O2 C1 106.5(2)
N1 P1 O2 C1 -3.4(2)
O1 P1 O2 O4 108.3(2)
O3 P1 O2 O4 -99.42(13)
N1 P1 O2 O4 150.72(16)
O1 P1 N1 C1 161.9(2)
O4 P1 N1 C1 32.0(3)
O3 P1 N1 C1 -78.2(3)
O2 P1 N1 C1 3.27(19)
O4 O2 C1 O5 169.5(3)
P1 O2 C1 O5 -178.1(3)
O4 O2 C1 N1 -8.8(3)
P1 O2 C1 N1 3.6(2)
C4 O5 C1 O2 1.1(4)
C4 O5 C1 N1 179.7(2)
P1 N1 C1 O2 -7.5(4)
P1 N1 C1 O5 173.93(19)
